data_7703311
loop_
_publ_author_name
'Santra, Biswajit'
'Kalita, Pankaj'
'Chandra, Shubhadeep'
'Mandal, Debdeep'
'Kumar, Vierandra'
'Narayanan, Ramakirushnan Surya'
'Dey, Atanu'
'Chrysochos, Nicolas'
'Huch, Volker'
'Biswas, Sourav'
'Ghoshal, Debajyoti'
'Sa\~nudo, E Carolina'
'Sarkar, Biprajit'
'Schulzke, Carola'
'Chandrasekhar, Vadapalli'
'Jana, Anukul'

_publ_section_title
;
 Molecular enneanuclear Cu<sup>II</sup> phosphates containing planar
 hexanuclear and trinuclear sub-units: syntheses, structures, and
 magnetism.
;
_journal_issue 8
_journal_name_full 'Dalton transactions (Cambridge, England : 2003)'
_journal_page_first 2527
_journal_page_last 2536
_journal_paper_doi 10.1039/c9dt04584h
_journal_volume 49
_journal_year 2020
_chemical_formula_sum 'C167 H167 Cu9 N15 O23 P4'
_chemical_formula_weight 3447.89
_space_group_crystal_system trigonal
_space_group_IT_number 161
_space_group_name_Hall 'R 3 -2"c'
_space_group_name_H-M_alt 'R 3 c :H'
_atom_sites_solution_hydrogens mixed
_audit_creation_method SHELXL-2016/6
_audit_update_record
;
2018-04-06 deposited with the CCDC.	2020-01-17 downloaded from the CCDC.
;
_cell_angle_alpha 90
_cell_angle_beta 90
_cell_angle_gamma 120
_cell_formula_units_Z 6
_cell_length_a 31.5291(7)
_cell_length_b 31.5291(7)
_cell_length_c 28.0882(10)
_cell_measurement_reflns_used 7947
_cell_measurement_temperature 150(2)
_cell_measurement_theta_max 28.3540
_cell_measurement_theta_min 3.4110
_cell_volume 24181.2(11)
_computing_cell_refinement 'CrysAlisPro 1.171.38.43d (Rigaku OD, 2015)'
_computing_data_collection 'CrysAlisPro 1.171.38.43d (Rigaku OD, 2015)'
_computing_data_reduction 'CrysAlisPro 1.171.38.43d (Rigaku OD, 2015)'
_computing_molecular_graphics 'XP Version 5.1 by Bruker AXS 1998'
_computing_publication_material 'CIFTAB (Sheldrick, 2013)'
_computing_structure_refinement 'SHELXL-2016 (Sheldrick, 2016)'
_diffrn_ambient_temperature 150.01(10)
_diffrn_measured_fraction_theta_full 0.998
_diffrn_measured_fraction_theta_max 0.894
_diffrn_measurement_device_type 'SuperNova, Dual, Cu at zero, Eos'
_diffrn_measurement_method '\w scans'
_diffrn_radiation_type MoK\a
_diffrn_radiation_wavelength 0.71073
_diffrn_reflns_av_R_equivalents 0.0383
_diffrn_reflns_av_unetI/netI 0.0653
_diffrn_reflns_Laue_measured_fraction_full 0.998
_diffrn_reflns_Laue_measured_fraction_max 0.894
_diffrn_reflns_limit_h_max 41
_diffrn_reflns_limit_h_min -22
_diffrn_reflns_limit_k_max 34
_diffrn_reflns_limit_k_min -21
_diffrn_reflns_limit_l_max 38
_diffrn_reflns_limit_l_min -34
_diffrn_reflns_number 21569
_diffrn_reflns_point_group_measured_fraction_full 0.870
_diffrn_reflns_point_group_measured_fraction_max 0.742
_diffrn_reflns_theta_full 25.000
_diffrn_reflns_theta_max 29.120
_diffrn_reflns_theta_min 3.262
_diffrn_source 'micro-focus sealed X-ray tube'
_exptl_absorpt_coefficient_mu 1.274
_exptl_absorpt_correction_T_max 1.00000
_exptl_absorpt_correction_T_min 0.91839
_exptl_absorpt_correction_type multi-scan
_exptl_absorpt_process_details
;
CrysAlisPro 1.171.38.43d (Rigaku Oxford Diffraction, 2015)
Empirical absorption correction using spherical harmonics,
 implemented in SCALE3 ABSPACK scaling algorithm.
;
_exptl_crystal_colour blue
_exptl_crystal_density_diffrn 1.421
_exptl_crystal_description block
_exptl_crystal_F_000 10674
_refine_diff_density_max 1.066
_refine_diff_density_min -0.386
_refine_diff_density_rms 0.069
_refine_ls_abs_structure_details
;
 Flack x determined using 2929 quotients [(I+)-(I-)]/[(I+)+(I-)]
 (Parsons, Flack and Wagner, Acta Cryst. B69 (2013) 249-259).
;
_refine_ls_abs_structure_Flack -0.007(8)
_refine_ls_extinction_method none
_refine_ls_goodness_of_fit_ref 0.991
_refine_ls_hydrogen_treatment mixed
_refine_ls_matrix_type full
_refine_ls_number_parameters 556
_refine_ls_number_reflns 10717
_refine_ls_number_restraints 3
_refine_ls_restrained_S_all 0.991
_refine_ls_R_factor_all 0.0589
_refine_ls_R_factor_gt 0.0440
_refine_ls_shift/su_max 0.001
_refine_ls_shift/su_mean 0.000
_refine_ls_structure_factor_coef Fsqd
_refine_ls_weighting_details 'w=1/[\s^2^(Fo^2^)+(0.0483P)^2^] where P=(Fo^2^+2Fc^2^)/3'
_refine_ls_weighting_scheme calc
_refine_ls_wR_factor_gt 0.0935
_refine_ls_wR_factor_ref 0.1002
_reflns_Friedel_coverage 0.656
_reflns_Friedel_fraction_full 0.743
_reflns_Friedel_fraction_max 0.588
_reflns_number_gt 8742
_reflns_number_total 10717
_reflns_threshold_expression 'I > 2\s(I)'
_cod_data_source_file c9dt04584h2.cif
_cod_data_source_block BS-187
_cod_depositor_comments 'Adding full bibliography for 7703310--7703313.cif.'
_cod_original_cell_volume 24181.2(14)
_cod_database_code 7703311
_shelx_shelxl_version_number 2016/6
_shelx_space_group_comment
;
The symmetry employed for this shelxl refinement is uniquely defined
by the following loop, which should always be used as a source of
symmetry information in preference to the above space-group names.
They are only intended as comments.
;

loop_
_space_group_symop_operation_xyz
'x, y, z'
'-y, x-y, z'
'-x+y, -x, z'
'-x+y, y, z+1/2'
'x, x-y, z+1/2'
'-y, -x, z+1/2'
'x+2/3, y+1/3, z+1/3'
'-y+2/3, x-y+1/3, z+1/3'
'-x+y+2/3, -x+1/3, z+1/3'
'-x+y+2/3, y+1/3, z+5/6'
'x+2/3, x-y+1/3, z+5/6'
'-y+2/3, -x+1/3, z+5/6'
'x+1/3, y+2/3, z+2/3'
'-y+1/3, x-y+2/3, z+2/3'
'-x+y+1/3, -x+2/3, z+2/3'
'-x+y+1/3, y+2/3, z+7/6'
'x+1/3, x-y+2/3, z+7/6'
'-y+1/3, -x+2/3, z+7/6'

loop_
_atom_site_label
_atom_site_type_symbol
_atom_site_fract_x
_atom_site_fract_y
_atom_site_fract_z
_atom_site_U_iso_or_equiv
_atom_site_adp_type
_atom_site_occupancy
_atom_site_site_symmetry_order
_atom_site_calc_flag
_atom_site_refinement_flags_posn
_atom_site_refinement_flags_adp
_atom_site_refinement_flags_occupancy
Cu1 Cu 0.46070(2) 0.61904(2) 0.51550(3) 0.02987(17) Uani 1 1 d . . .
Cu2 Cu 0.35030(2) 0.61610(2) 0.41813(2) 0.02577(15) Uani 1 1 d . . .
Cu3 Cu 0.44824(2) 0.71862(2) 0.51298(3) 0.02705(15) Uani 1 1 d . . .
P1 P 0.35933(5) 0.53679(5) 0.48030(6) 0.0281(3) Uani 1 1 d . . .
P2 P 0.333333 0.666667 0.53136(9) 0.0240(5) Uani 1 3 d S T P
O1 O 0.34808(12) 0.48509(12) 0.45744(16) 0.0338(10) Uani 1 1 d . . .
O2 O 0.36880(13) 0.56961(13) 0.43780(15) 0.0327(9) Uani 1 1 d . . .
O3 O 0.47505(13) 0.78910(12) 0.50797(16) 0.0353(10) Uani 1 1 d . . .
O4 O 0.40436(13) 0.55347(13) 0.51068(16) 0.0342(9) Uani 1 1 d . . .
O5 O 0.50447(14) 0.59082(14) 0.51853(16) 0.0393(10) Uani 1 1 d . . .
O6 O 0.32651(13) 0.61768(14) 0.51500(18) 0.0417(11) Uani 1 1 d . . .
O7 O 0.333333 0.666667 0.5875(3) 0.061(2) Uani 1 3 d S T P
O8 O 0.42473(14) 0.65109(13) 0.52282(16) 0.0320(9) Uani 1 1 d D . .
H8O H 0.3955(10) 0.634(2) 0.522(3) 0.05(2) Uiso 1 1 d D . .
O9 O 0.333333 0.666667 0.4033(2) 0.0254(13) Uani 1 3 d DS T P
H9O H 0.333333 0.666667 0.3734(10) 0.04(3) Uiso 1 3 d DS . P
N1 N 0.51777(17) 0.68460(17) 0.5136(2) 0.0417(13) Uani 1 1 d . . .
N2 N 0.51221(16) 0.72441(16) 0.5122(2) 0.0423(14) Uani 1 1 d . . .
N3 N 0.41851(16) 0.66612(17) 0.40925(17) 0.0293(11) Uani 1 1 d . . .
N4 N 0.28129(16) 0.56748(16) 0.40976(17) 0.0305(11) Uani 1 1 d . . .
N5 N 0.52218(17) 0.53337(17) 0.54200(18) 0.0358(12) Uani 1 1 d . . .
C1 C 0.3799(2) 0.46622(19) 0.4589(2) 0.0328(13) Uani 1 1 d . . .
C2 C 0.37207(19) 0.43184(19) 0.4937(2) 0.0317(13) Uani 1 1 d . . .
C3 C 0.4025(2) 0.4115(2) 0.4940(2) 0.0385(15) Uani 1 1 d . . .
H3 H 0.398124 0.388548 0.518086 0.046 Uiso 1 1 calc R U .
C4 C 0.4388(2) 0.4236(2) 0.4605(2) 0.0361(14) Uani 1 1 d . . .
C5 C 0.44437(19) 0.4576(2) 0.4252(2) 0.0361(14) Uani 1 1 d . . .
H5 H 0.468520 0.465729 0.401242 0.043 Uiso 1 1 calc R U .
C6 C 0.4157(2) 0.47979(19) 0.4241(2) 0.0347(14) Uani 1 1 d . . .
C7 C 0.3300(2) 0.4154(2) 0.5290(2) 0.0379(15) Uani 1 1 d . . .
H7 H 0.320534 0.441313 0.528877 0.045 Uiso 1 1 calc R U .
C8 C 0.3473(2) 0.4140(3) 0.5793(3) 0.0492(17) Uani 1 1 d . . .
C9 C 0.3404(3) 0.3717(3) 0.6005(3) 0.070(2) Uani 1 1 d . . .
H9 H 0.323756 0.341860 0.583209 0.084 Uiso 1 1 calc R U .
C10 C 0.3563(4) 0.3711(5) 0.6450(4) 0.104(4) Uani 1 1 d . . .
H10 H 0.350599 0.341125 0.658832 0.125 Uiso 1 1 calc R U .
C11 C 0.3811(4) 0.4144(7) 0.6703(4) 0.122(6) Uani 1 1 d . . .
H11 H 0.392397 0.414032 0.701576 0.146 Uiso 1 1 calc R U .
C12 C 0.3891(3) 0.4560(6) 0.6516(4) 0.109(5) Uani 1 1 d . . .
H12 H 0.406122 0.485372 0.669575 0.130 Uiso 1 1 calc R U .
C13 C 0.3723(2) 0.4576(4) 0.6043(3) 0.084(3) Uani 1 1 d . . .
H13 H 0.378223 0.487618 0.590694 0.100 Uiso 1 1 calc R U .
C14 C 0.2842(2) 0.3677(2) 0.5146(2) 0.0361(14) Uani 1 1 d . . .
C15 C 0.2840(2) 0.3368(2) 0.4804(3) 0.0455(16) Uani 1 1 d . . .
H15 H 0.313623 0.345570 0.463991 0.055 Uiso 1 1 calc R U .
C16 C 0.2422(3) 0.2930(2) 0.4687(3) 0.059(2) Uani 1 1 d . . .
H16 H 0.243128 0.272169 0.444819 0.071 Uiso 1 1 calc R U .
C17 C 0.1995(3) 0.2806(3) 0.4926(3) 0.062(2) Uani 1 1 d . . .
H17 H 0.170457 0.250979 0.484940 0.075 Uiso 1 1 calc R U .
C18 C 0.1983(2) 0.3099(3) 0.5268(3) 0.058(2) Uani 1 1 d . . .
H18 H 0.168479 0.301062 0.542854 0.070 Uiso 1 1 calc R U .
C19 C 0.2409(2) 0.3533(2) 0.5387(2) 0.0433(15) Uani 1 1 d . . .
H19 H 0.240125 0.373213 0.563724 0.052 Uiso 1 1 calc R U .
C20 C 0.4691(2) 0.3981(2) 0.4595(3) 0.0454(16) Uani 1 1 d . . .
H20 H 0.466254 0.382803 0.491469 0.054 Uiso 1 1 calc R U .
C21 C 0.4477(3) 0.3576(3) 0.4231(4) 0.077(3) Uani 1 1 d . . .
H21A H 0.412886 0.335691 0.429948 0.116 Uiso 1 1 calc R U .
H21B H 0.451180 0.371824 0.391259 0.116 Uiso 1 1 calc R U .
H21C H 0.465006 0.339105 0.424219 0.116 Uiso 1 1 calc R U .
C22 C 0.5227(2) 0.4324(3) 0.4498(3) 0.058(2) Uani 1 1 d . . .
H22A H 0.536064 0.458444 0.473786 0.087 Uiso 1 1 calc R U .
H22B H 0.540389 0.414221 0.451037 0.087 Uiso 1 1 calc R U .
H22C H 0.526563 0.446941 0.418078 0.087 Uiso 1 1 calc R U .
C23 C 0.4217(2) 0.5157(2) 0.3853(2) 0.0409(15) Uani 1 1 d . . .
H23 H 0.415343 0.540579 0.400868 0.049 Uiso 1 1 calc R U .
C24 C 0.4747(2) 0.5443(2) 0.3667(2) 0.0373(14) Uani 1 1 d . . .
C25 C 0.5110(2) 0.5773(2) 0.3972(3) 0.0491(17) Uani 1 1 d . . .
H25 H 0.502058 0.582449 0.428066 0.059 Uiso 1 1 calc R U .
C26 C 0.5592(3) 0.6026(3) 0.3840(4) 0.070(2) Uani 1 1 d . . .
H26 H 0.583247 0.624531 0.405800 0.084 Uiso 1 1 calc R U .
C27 C 0.5726(3) 0.5964(4) 0.3409(4) 0.096(3) Uani 1 1 d . . .
H27 H 0.606279 0.612827 0.332377 0.116 Uiso 1 1 calc R U .
C28 C 0.5380(4) 0.5665(5) 0.3087(4) 0.129(5) Uani 1 1 d . . .
H28 H 0.547493 0.563630 0.277377 0.155 Uiso 1 1 calc R U .
C29 C 0.4880(3) 0.5398(3) 0.3219(3) 0.080(3) Uani 1 1 d . . .
H29 H 0.463920 0.518994 0.299550 0.096 Uiso 1 1 calc R U .
C30 C 0.3840(2) 0.4927(2) 0.3464(3) 0.0466(16) Uani 1 1 d . . .
C31 C 0.3755(2) 0.4506(3) 0.3246(3) 0.0571(19) Uani 1 1 d . . .
H31 H 0.392620 0.434574 0.334853 0.069 Uiso 1 1 calc R U .
C32 C 0.3411(3) 0.4303(3) 0.2868(3) 0.069(2) Uani 1 1 d . . .
H32 H 0.335730 0.401015 0.271712 0.083 Uiso 1 1 calc R U .
C33 C 0.3157(3) 0.4527(4) 0.2718(3) 0.078(3) Uani 1 1 d . . .
H33 H 0.293660 0.439812 0.245719 0.093 Uiso 1 1 calc R U .
C34 C 0.3224(3) 0.4936(4) 0.2949(3) 0.077(3) Uani 1 1 d . . .
H34 H 0.303656 0.508390 0.286190 0.092 Uiso 1 1 calc R U .
C35 C 0.3575(3) 0.5140(3) 0.3317(3) 0.061(2) Uani 1 1 d . . .
H35 H 0.362791 0.543213 0.346745 0.073 Uiso 1 1 calc R U .
C36 C 0.4924(2) 0.5508(2) 0.5382(2) 0.0340(13) Uani 1 1 d . . .
H36 H 0.460306 0.532336 0.550910 0.041 Uiso 1 1 calc R U .
C37 C 0.5091(3) 0.4900(2) 0.5714(3) 0.0489(17) Uani 1 1 d . . .
H37A H 0.535486 0.482229 0.570121 0.073 Uiso 1 1 calc R U .
H37B H 0.504244 0.496757 0.604450 0.073 Uiso 1 1 calc R U .
H37C H 0.478740 0.462195 0.559371 0.073 Uiso 1 1 calc R U .
C38 C 0.5714(2) 0.5598(3) 0.5242(3) 0.0551(19) Uani 1 1 d . . .
H38A H 0.587882 0.540978 0.530288 0.083 Uiso 1 1 calc R U .
H38B H 0.570767 0.564943 0.489832 0.083 Uiso 1 1 calc R U .
H38C H 0.589213 0.591607 0.540244 0.083 Uiso 1 1 calc R U .
C39 C 0.5656(2) 0.6999(2) 0.5094(3) 0.055(2) Uani 1 1 d . . .
H39 H 0.579395 0.679157 0.508313 0.066 Uiso 1 1 calc R U .
C40 C 0.5920(2) 0.7505(2) 0.5070(3) 0.063(2) Uani 1 1 d . . .
H40 H 0.626599 0.771208 0.505773 0.076 Uiso 1 1 calc R U .
C41 C 0.5570(2) 0.7639(2) 0.5066(3) 0.058(2) Uani 1 1 d . . .
H41 H 0.563338 0.796562 0.502913 0.069 Uiso 1 1 calc R U .
C42 C 0.4580(2) 0.6618(2) 0.4006(2) 0.0402(15) Uani 1 1 d . . .
H42 H 0.458256 0.631870 0.399014 0.048 Uiso 1 1 calc R U .
C43 C 0.4981(2) 0.7077(2) 0.3945(3) 0.0497(18) Uani 1 1 d . . .
H43 H 0.530708 0.715625 0.387241 0.060 Uiso 1 1 calc R U .
C44 C 0.2585(2) 0.5191(2) 0.4011(2) 0.0392(15) Uani 1 1 d . . .
H44 H 0.273917 0.499898 0.399677 0.047 Uiso 1 1 calc R U .

loop_
_atom_site_aniso_label
_atom_site_aniso_U_11
_atom_site_aniso_U_22
_atom_site_aniso_U_33
_atom_site_aniso_U_23
_atom_site_aniso_U_13
_atom_site_aniso_U_12
Cu1 0.0246(3) 0.0223(3) 0.0447(4) 0.0046(3) 0.0009(3) 0.0132(3)
Cu2 0.0220(3) 0.0214(3) 0.0350(4) 0.0004(3) 0.0044(3) 0.0116(3)
Cu3 0.0213(3) 0.0206(3) 0.0384(4) 0.0065(3) 0.0002(3) 0.0099(3)
P1 0.0212(6) 0.0183(6) 0.0456(9) 0.0007(6) 0.0075(6) 0.0105(5)
P2 0.0182(7) 0.0182(7) 0.0355(14) 0.000 0.000 0.0091(3)
O1 0.0238(19) 0.0175(17) 0.063(3) -0.0023(18) 0.0069(18) 0.0126(16)
O2 0.027(2) 0.0265(19) 0.049(3) 0.0024(18) 0.0096(18) 0.0165(16)
O3 0.0207(18) 0.0194(18) 0.058(3) 0.0101(18) -0.0049(18) 0.0044(15)
O4 0.029(2) 0.0251(19) 0.051(3) -0.0010(18) 0.0025(19) 0.0159(17)
O5 0.031(2) 0.029(2) 0.062(3) 0.015(2) 0.008(2) 0.0180(18)
O6 0.022(2) 0.028(2) 0.075(3) -0.014(2) -0.004(2) 0.0126(17)
O7 0.073(4) 0.073(4) 0.036(5) 0.000 0.000 0.0367(18)
O8 0.023(2) 0.0220(19) 0.048(3) -0.0009(18) -0.0069(19) 0.0087(17)
O9 0.0231(19) 0.0231(19) 0.030(4) 0.000 0.000 0.0115(10)
N1 0.027(2) 0.029(2) 0.071(4) 0.013(3) 0.001(3) 0.015(2)
N2 0.023(2) 0.019(2) 0.081(4) 0.015(2) 0.001(3) 0.007(2)
N3 0.025(2) 0.033(2) 0.038(3) 0.008(2) 0.010(2) 0.020(2)
N4 0.030(2) 0.021(2) 0.038(3) -0.007(2) 0.002(2) 0.0112(19)
N5 0.039(3) 0.034(3) 0.042(3) 0.002(2) -0.003(2) 0.023(2)
C1 0.029(3) 0.023(3) 0.054(4) -0.005(3) 0.002(3) 0.018(2)
C2 0.023(3) 0.025(3) 0.048(4) -0.005(3) 0.006(2) 0.013(2)
C3 0.034(3) 0.024(3) 0.060(4) -0.001(3) -0.001(3) 0.016(2)
C4 0.031(3) 0.033(3) 0.052(4) -0.006(3) -0.002(3) 0.021(3)
C5 0.026(3) 0.035(3) 0.049(4) -0.002(3) 0.008(3) 0.016(2)
C6 0.027(3) 0.026(3) 0.055(4) 0.000(3) 0.002(3) 0.016(2)
C7 0.026(3) 0.032(3) 0.058(4) -0.003(3) 0.006(3) 0.016(3)
C8 0.027(3) 0.067(5) 0.051(4) -0.002(4) 0.009(3) 0.022(3)
C9 0.066(5) 0.102(7) 0.067(6) 0.011(5) -0.004(4) 0.060(5)
C10 0.083(7) 0.183(12) 0.091(8) 0.017(9) 0.003(6) 0.100(8)
C11 0.053(7) 0.27(2) 0.054(7) -0.032(10) -0.001(5) 0.090(11)
C12 0.030(4) 0.165(12) 0.076(9) -0.064(8) -0.003(5) 0.007(6)
C13 0.030(4) 0.108(7) 0.074(6) -0.023(6) 0.017(4) 0.006(4)
C14 0.029(3) 0.035(3) 0.049(4) 0.012(3) -0.002(3) 0.019(3)
C15 0.037(3) 0.035(3) 0.067(5) 0.007(3) 0.001(3) 0.019(3)
C16 0.048(4) 0.038(4) 0.087(6) -0.005(4) -0.016(4) 0.018(3)
C17 0.047(4) 0.051(4) 0.069(5) 0.000(4) -0.016(4) 0.009(4)
C18 0.032(4) 0.060(5) 0.068(5) 0.019(4) 0.001(3) 0.012(3)
C19 0.031(3) 0.051(4) 0.049(4) 0.007(3) 0.002(3) 0.021(3)
C20 0.035(3) 0.039(3) 0.070(5) -0.015(3) 0.000(3) 0.025(3)
C21 0.062(5) 0.055(5) 0.127(9) -0.032(5) -0.008(5) 0.039(4)
C22 0.046(4) 0.083(5) 0.067(5) -0.008(4) -0.002(4) 0.048(4)
C23 0.045(4) 0.032(3) 0.051(4) 0.001(3) 0.010(3) 0.023(3)
C24 0.038(3) 0.031(3) 0.049(4) 0.000(3) 0.007(3) 0.021(3)
C25 0.052(4) 0.047(4) 0.047(4) -0.001(3) 0.007(3) 0.023(3)
C26 0.048(5) 0.058(5) 0.082(6) 0.011(5) 0.003(4) 0.009(4)
C27 0.044(5) 0.103(8) 0.095(8) 0.008(6) 0.022(5) 0.001(5)
C28 0.062(6) 0.162(11) 0.081(8) -0.009(8) 0.042(6) -0.005(7)
C29 0.047(4) 0.094(6) 0.061(6) -0.011(5) 0.021(4) 0.007(4)
C30 0.036(3) 0.048(4) 0.058(4) 0.007(3) 0.014(3) 0.023(3)
C31 0.041(4) 0.049(4) 0.077(6) -0.003(4) -0.009(4) 0.019(3)
C32 0.053(4) 0.047(4) 0.082(6) -0.006(4) -0.007(4) 0.007(4)
C33 0.056(5) 0.095(7) 0.059(6) 0.006(5) -0.006(4) 0.021(5)
C34 0.072(6) 0.107(8) 0.060(6) 0.021(6) -0.004(5) 0.051(6)
C35 0.078(5) 0.088(6) 0.044(4) 0.013(4) 0.015(4) 0.061(5)
C36 0.034(3) 0.031(3) 0.041(4) 0.001(3) 0.003(3) 0.019(3)
C37 0.066(4) 0.043(4) 0.052(4) 0.009(3) 0.007(4) 0.037(3)
C38 0.043(4) 0.055(4) 0.077(6) 0.008(4) 0.007(4) 0.032(3)
C39 0.031(3) 0.037(4) 0.099(6) 0.021(4) 0.002(4) 0.017(3)
C40 0.030(3) 0.032(3) 0.127(8) 0.027(4) 0.005(4) 0.015(3)
C41 0.028(3) 0.029(3) 0.114(7) 0.015(4) 0.002(4) 0.013(3)
C42 0.036(3) 0.049(4) 0.048(4) 0.013(3) 0.018(3) 0.030(3)
C43 0.031(3) 0.049(4) 0.073(5) 0.013(4) 0.028(3) 0.022(3)
C44 0.033(3) 0.028(3) 0.055(4) -0.016(3) 0.003(3) 0.014(3)

loop_
_atom_type_symbol
_atom_type_description
_atom_type_scat_dispersion_real
_atom_type_scat_dispersion_imag
_atom_type_scat_source
C C 0.0033 0.0016 'International Tables Vol C Tables 4.2.6.8 and 6.1.1.4'
H H 0.0000 0.0000 'International Tables Vol C Tables 4.2.6.8 and 6.1.1.4'
N N 0.0061 0.0033 'International Tables Vol C Tables 4.2.6.8 and 6.1.1.4'
O O 0.0106 0.0060 'International Tables Vol C Tables 4.2.6.8 and 6.1.1.4'
P P 0.1023 0.0942 'International Tables Vol C Tables 4.2.6.8 and 6.1.1.4'
Cu Cu 0.3201 1.2651 'International Tables Vol C Tables 4.2.6.8 and 6.1.1.4'

loop_
_geom_angle_atom_site_label_1
_geom_angle_atom_site_label_2
_geom_angle_atom_site_label_3
_geom_angle
_geom_angle_site_symmetry_1
_geom_angle_site_symmetry_3
O8 Cu1 O4 95.96(16) . .
O8 Cu1 N1 85.27(18) . .
O4 Cu1 N1 174.4(2) . .
O8 Cu1 O5 169.79(19) . .
O4 Cu1 O5 89.81(15) . .
N1 Cu1 O5 89.79(17) . .
O2 Cu2 N3 91.21(16) . .
O2 Cu2 N4 94.61(17) . .
N3 Cu2 N4 165.6(2) . .
O2 Cu2 O9 175.0(2) . .
N3 Cu2 O9 87.37(13) . .
N4 Cu2 O9 87.88(14) . .
O8 Cu3 N2 84.90(17) . .
O8 Cu3 O6 91.77(16) . 2_665
N2 Cu3 O6 176.63(17) . 2_665
O8 Cu3 O3 175.26(19) . .
N2 Cu3 O3 93.11(17) . .
O6 Cu3 O3 90.17(15) 2_665 .
O3 P1 O4 114.0(3) 3_565 .
O3 P1 O2 114.7(2) 3_565 .
O4 P1 O2 112.3(2) . .
O3 P1 O1 104.7(2) 3_565 .
O4 P1 O1 105.7(2) . .
O2 P1 O1 104.2(2) . .
O6 P2 O6 111.3(2) 3_565 2_665
O6 P2 O6 111.3(2) 3_565 .
O6 P2 O6 111.3(2) 2_665 .
O6 P2 O7 107.6(2) 3_565 .
O6 P2 O7 107.6(2) 2_665 .
O6 P2 O7 107.6(2) . .
C1 O1 P1 125.0(3) . .
P1 O2 Cu2 136.3(2) . .
P1 O3 Cu3 136.1(2) 2_665 .
P1 O4 Cu1 127.7(2) . .
C36 O5 Cu1 122.9(4) . .
P2 O6 Cu3 133.3(2) . 3_565
Cu1 O8 Cu3 126.1(2) . .
Cu2 O9 Cu2 115.64(14) . 3_565
Cu2 O9 Cu2 115.64(14) . 2_665
Cu2 O9 Cu2 115.64(14) 3_565 2_665
C39 N1 N2 107.9(5) . .
C39 N1 Cu1 131.4(4) . .
N2 N1 Cu1 120.4(3) . .
C41 N2 N1 107.5(5) . .
C41 N2 Cu3 130.6(4) . .
N1 N2 Cu3 121.7(3) . .
N4 N3 C42 108.3(5) 2_665 .
N4 N3 Cu2 121.3(3) 2_665 .
C42 N3 Cu2 130.4(4) . .
N3 N4 C44 108.0(4) 3_565 .
N3 N4 Cu2 119.9(3) 3_565 .
C44 N4 Cu2 131.9(4) . .
C36 N5 C38 121.4(5) . .
C36 N5 C37 120.7(5) . .
C38 N5 C37 117.1(5) . .
C2 C1 C6 122.5(5) . .
C2 C1 O1 117.9(5) . .
C6 C1 O1 119.5(5) . .
C1 C2 C3 117.9(5) . .
C1 C2 C7 120.6(5) . .
C3 C2 C7 121.4(5) . .
C4 C3 C2 122.4(6) . .
C3 C4 C5 117.5(5) . .
C3 C4 C20 121.1(6) . .
C5 C4 C20 121.2(6) . .
C6 C5 C4 122.3(5) . .
C1 C6 C5 117.4(5) . .
C1 C6 C23 121.0(5) . .
C5 C6 C23 121.6(6) . .
C8 C7 C2 110.4(5) . .
C8 C7 C14 113.1(5) . .
C2 C7 C14 113.3(5) . .
C9 C8 C13 118.5(8) . .
C9 C8 C7 122.9(7) . .
C13 C8 C7 118.6(7) . .
C10 C9 C8 122.4(10) . .
C9 C10 C11 119.4(12) . .
C12 C11 C10 120.9(12) . .
C11 C12 C13 120.8(12) . .
C8 C13 C12 118.1(11) . .
C15 C14 C19 117.4(6) . .
C15 C14 C7 123.5(5) . .
C19 C14 C7 119.0(6) . .
C14 C15 C16 122.6(7) . .
C17 C16 C15 118.3(8) . .
C18 C17 C16 120.8(7) . .
C17 C18 C19 120.0(7) . .
C14 C19 C18 120.8(7) . .
C21 C20 C22 110.6(6) . .
C21 C20 C4 108.9(6) . .
C22 C20 C4 113.3(5) . .
C30 C23 C6 112.8(5) . .
C30 C23 C24 113.4(6) . .
C6 C23 C24 112.0(5) . .
C29 C24 C25 118.0(6) . .
C29 C24 C23 123.8(6) . .
C25 C24 C23 118.2(6) . .
C26 C25 C24 121.8(7) . .
C27 C26 C25 120.2(9) . .
C26 C27 C28 120.0(9) . .
C27 C28 C29 120.4(10) . .
C24 C29 C28 119.4(9) . .
C31 C30 C35 118.1(7) . .
C31 C30 C23 121.2(6) . .
C35 C30 C23 120.7(6) . .
C30 C31 C32 120.6(7) . .
C33 C32 C31 120.5(8) . .
C34 C33 C32 119.2(9) . .
C33 C34 C35 119.7(8) . .
C30 C35 C34 121.9(8) . .
O5 C36 N5 122.8(6) . .
N1 C39 C40 109.9(6) . .
C41 C40 C39 104.1(6) . .
N2 C41 C40 110.4(6) . .
N3 C42 C43 109.2(5) . .
C44 C43 C42 104.9(5) 2_665 .
N4 C44 C43 109.5(5) . 3_565

loop_
_geom_bond_atom_site_label_1
_geom_bond_atom_site_label_2
_geom_bond_distance
_geom_bond_site_symmetry_2
Cu1 O8 1.870(4) .
Cu1 O4 1.943(4) .
Cu1 N1 1.948(5) .
Cu1 O5 1.983(4) .
Cu2 O2 1.910(4) .
Cu2 N3 1.945(4) .
Cu2 N4 1.950(4) .
Cu2 O9 1.9630(16) .
Cu3 O8 1.892(4) .
Cu3 N2 1.932(5) .
Cu3 O6 1.943(4) 2_665
Cu3 O3 1.948(3) .
P1 O3 1.499(4) 3_565
P1 O4 1.508(4) .
P1 O2 1.509(4) .
P1 O1 1.618(4) .
P2 O6 1.520(4) 3_565
P2 O6 1.520(4) 2_665
P2 O6 1.520(4) .
P2 O7 1.577(9) .
O1 C1 1.400(6) .
O5 C36 1.249(7) .
N1 C39 1.340(8) .
N1 N2 1.352(6) .
N2 C41 1.346(8) .
N3 N4 1.339(6) 2_665
N3 C42 1.340(7) .
N4 C44 1.343(7) .
N5 C36 1.308(7) .
N5 C38 1.436(8) .
N5 C37 1.468(7) .
C1 C2 1.385(8) .
C1 C6 1.391(8) .
C2 C3 1.396(7) .
C2 C7 1.525(8) .
C3 C4 1.380(8) .
C4 C5 1.405(9) .
C4 C20 1.527(7) .
C5 C6 1.393(7) .
C6 C23 1.513(9) .
C7 C8 1.523(10) .
C7 C14 1.529(8) .
C8 C9 1.375(10) .
C8 C13 1.385(11) .
C9 C10 1.353(13) .
C10 C11 1.382(18) .
C11 C12 1.316(18) .
C12 C13 1.440(16) .
C14 C15 1.366(9) .
C14 C19 1.381(8) .
C15 C16 1.389(9) .
C16 C17 1.376(11) .
C17 C18 1.346(11) .
C18 C19 1.397(9) .
C20 C21 1.507(10) .
C20 C22 1.508(9) .
C23 C30 1.508(10) .
C23 C24 1.541(8) .
C24 C29 1.354(10) .
C24 C25 1.392(9) .
C25 C26 1.368(10) .
C26 C27 1.329(13) .
C27 C28 1.366(14) .
C28 C29 1.416(11) .
C30 C31 1.363(9) .
C30 C35 1.370(9) .
C31 C32 1.421(11) .
C32 C33 1.373(12) .
C33 C34 1.362(13) .
C34 C35 1.412(12) .
C39 C40 1.384(9) .
C40 C41 1.366(9) .
C42 C43 1.375(9) .
C43 C44 1.367(8) 2_665
